data_7005669
loop_
_publ_author_name
'Rachford, Aaron A.'
'Petersen, Jeffrey L.'
'Rack, Jeffrey J.'

_publ_section_title
;
 Phototriggered sulfoxide isomerization in [Ru(pic)2(dmso)2].
;
_journal_issue 30
_journal_name_full 'Dalton transactions (Cambridge, England : 2003)'
_journal_page_first 3245
_journal_page_last 3251
_journal_paper_doi 10.1039/b704205a
_journal_year 2007
_chemical_formula_sum 'C16 H24 N2 O8 Ru S2'
_chemical_formula_weight 537.56
_chemical_name_systematic
;
?
;
_space_group_IT_number 14
_symmetry_cell_setting monoclinic
_symmetry_space_group_name_Hall '-P 2yn'
_symmetry_space_group_name_H-M 'P 1 21/n 1'
_atom_sites_solution_hydrogens geom
_atom_sites_solution_primary direct
_atom_sites_solution_secondary difmap
_audit_creation_method SHELXL-97
_cell_angle_alpha 90.00
_cell_angle_beta 103.5300(10)
_cell_angle_gamma 90.00
_cell_formula_units_Z 4
_cell_length_a 8.2708(4)
_cell_length_b 19.7579(11)
_cell_length_c 13.1996(7)
_cell_measurement_temperature 295(2)
_cell_volume 2097.13(19)
_computing_structure_refinement 'SHELXL-97 (Sheldrick, 1997)'
_computing_structure_solution 'SHELXS-97 (Sheldrick, 1990)'
_diffrn_ambient_temperature 295(2)
_diffrn_measured_fraction_theta_full 0.978
_diffrn_measured_fraction_theta_max 0.978
_diffrn_radiation_monochromator graphite
_diffrn_radiation_source 'fine-focus sealed tube'
_diffrn_radiation_type MoK\a
_diffrn_radiation_wavelength 0.71073
_diffrn_reflns_av_R_equivalents 0.0382
_diffrn_reflns_av_sigmaI/netI 0.0464
_diffrn_reflns_limit_h_max 10
_diffrn_reflns_limit_h_min -9
_diffrn_reflns_limit_k_max 25
_diffrn_reflns_limit_k_min -25
_diffrn_reflns_limit_l_max 17
_diffrn_reflns_limit_l_min -16
_diffrn_reflns_number 18208
_diffrn_reflns_theta_full 27.52
_diffrn_reflns_theta_max 27.52
_diffrn_reflns_theta_min 1.89
_exptl_absorpt_coefficient_mu 0.992
_exptl_absorpt_correction_type empirical
_exptl_absorpt_process_details SADABS
_exptl_crystal_colour yellow
_exptl_crystal_density_diffrn 1.703
_exptl_crystal_density_method 'not measured'
_exptl_crystal_F_000 1096
_exptl_crystal_size_max 0.46
_exptl_crystal_size_mid 0.26
_exptl_crystal_size_min 0.16
_refine_diff_density_max 0.597
_refine_diff_density_min -0.840
_refine_diff_density_rms 0.110
_refine_ls_extinction_method none
_refine_ls_goodness_of_fit_ref 1.077
_refine_ls_hydrogen_treatment mixed
_refine_ls_matrix_type full
_refine_ls_number_parameters 278
_refine_ls_number_reflns 4718
_refine_ls_number_restraints 2
_refine_ls_restrained_S_all 1.077
_refine_ls_R_factor_all 0.0372
_refine_ls_R_factor_gt 0.0343
_refine_ls_shift/su_max 0.001
_refine_ls_shift/su_mean 0.000
_refine_ls_structure_factor_coef Fsqd
_refine_ls_weighting_details 'calc w=1/[\s^2^(Fo^2^)+(0.0535P)^2^+0.7648P] where P=(Fo^2^+2Fc^2^)/3'
_refine_ls_weighting_scheme calc
_refine_ls_wR_factor_gt 0.0910
_refine_ls_wR_factor_ref 0.0940
_reflns_number_gt 4336
_reflns_number_total 4718
_reflns_threshold_expression >2sigma(I)
_cod_data_source_file b704205a.txt
_cod_data_source_block ar9ccd
_cod_original_sg_symbol_H-M P21/n
_cod_database_code 7005669

loop_
_symmetry_equiv_pos_as_xyz
'x, y, z'
'-x+1/2, y+1/2, -z+1/2'
'-x, -y, -z'
'x-1/2, -y-1/2, z-1/2'

loop_
_atom_site_label
_atom_site_type_symbol
_atom_site_fract_x
_atom_site_fract_y
_atom_site_fract_z
_atom_site_U_iso_or_equiv
_atom_site_adp_type
_atom_site_occupancy
_atom_site_symmetry_multiplicity
_atom_site_calc_flag
_atom_site_refinement_flags
_atom_site_disorder_assembly
_atom_site_disorder_group
Ru1 Ru 0.011783(19) 0.137416(8) 0.242548(13) 0.02385(8) Uani 1 1 d . . .
S1 S -0.24086(7) 0.17134(3) 0.15170(4) 0.03134(14) Uani 1 1 d . . .
S2 S -0.05227(7) 0.03094(3) 0.19478(5) 0.03074(13) Uani 1 1 d . . .
O1 O -0.07355(19) 0.12535(9) 0.37716(13) 0.0318(3) Uani 1 1 d . . .
O2 O 0.0105(2) 0.11013(12) 0.54801(14) 0.0512(5) Uani 1 1 d . . .
O3 O 0.0828(2) 0.23625(8) 0.28919(13) 0.0345(4) Uani 1 1 d . . .
O4 O 0.2409(3) 0.32059(10) 0.2571(2) 0.0614(6) Uani 1 1 d . . .
O5 O -0.3859(2) 0.12847(11) 0.1554(2) 0.0512(5) Uani 1 1 d . . .
O6 O -0.1288(3) 0.01784(10) 0.08343(15) 0.0471(4) Uani 1 1 d . . .
N1 N 0.2338(2) 0.11337(10) 0.35010(14) 0.0284(4) Uani 1 1 d . . .
N2 N 0.1253(2) 0.16617(10) 0.12528(15) 0.0291(4) Uani 1 1 d . . .
C1 C 0.3883(3) 0.10986(15) 0.3337(2) 0.0382(5) Uani 1 1 d . . .
H1 H 0.4021 0.1122 0.2658 0.046 Uiso 1 1 calc R . .
C2 C 0.5264(3) 0.10283(16) 0.4149(2) 0.0472(7) Uani 1 1 d . . .
H2 H 0.6321 0.1015 0.4018 0.057 Uiso 1 1 calc R . .
C3 C 0.5074(3) 0.09788(15) 0.5152(2) 0.0462(6) Uani 1 1 d . . .
H3 H 0.5994 0.0926 0.5706 0.055 Uiso 1 1 calc R . .
C4 C 0.3481(3) 0.10090(14) 0.5324(2) 0.0402(5) Uani 1 1 d . . .
H4 H 0.3317 0.0975 0.5996 0.048 Uiso 1 1 calc R . .
C5 C 0.2142(3) 0.10903(12) 0.44811(18) 0.0299(4) Uani 1 1 d . . .
C6 C 0.0375(3) 0.11499(12) 0.46146(18) 0.0308(4) Uani 1 1 d . . .
C7 C 0.1374(3) 0.13182(13) 0.0397(2) 0.0375(5) Uani 1 1 d . . .
H7 H 0.0912 0.0888 0.0286 0.045 Uiso 1 1 calc R . .
C8 C 0.2168(4) 0.15880(16) -0.0328(2) 0.0462(6) Uani 1 1 d . . .
H8 H 0.2224 0.1342 -0.0919 0.055 Uiso 1 1 calc R . .
C9 C 0.2871(3) 0.22204(16) -0.0169(2) 0.0450(6) Uani 1 1 d . . .
H9 H 0.3422 0.2405 -0.0643 0.054 Uiso 1 1 calc R . .
C10 C 0.2743(3) 0.25766(13) 0.0706(2) 0.0389(5) Uani 1 1 d . . .
H10 H 0.3190 0.3009 0.0825 0.047 Uiso 1 1 calc R . .
C11 C 0.1946(3) 0.22845(12) 0.14065(19) 0.0313(5) Uani 1 1 d . . .
C12 C 0.1747(3) 0.26533(13) 0.2365(2) 0.0374(5) Uani 1 1 d . . .
C13 C -0.2529(4) 0.1886(2) 0.0185(2) 0.0732(12) Uani 1 1 d . . .
H13A H -0.2359 0.1475 -0.0164 0.110 Uiso 1 1 calc R . .
H13B H -0.1687 0.2209 0.0127 0.110 Uiso 1 1 calc R . .
H13C H -0.3605 0.2068 -0.0131 0.110 Uiso 1 1 calc R . .
C14 C -0.2871(4) 0.25259(17) 0.1948(3) 0.0706(11) Uani 1 1 d . . .
H14A H -0.3813 0.2712 0.1460 0.106 Uiso 1 1 calc R . .
H14B H -0.1929 0.2818 0.1996 0.106 Uiso 1 1 calc R . .
H14C H -0.3121 0.2487 0.2620 0.106 Uiso 1 1 calc R . .
C15 C 0.1194(4) -0.02512(15) 0.2304(3) 0.0595(9) Uani 1 1 d . . .
H15A H 0.0832 -0.0706 0.2118 0.089 Uiso 1 1 calc R . .
H15B H 0.1647 -0.0226 0.3042 0.089 Uiso 1 1 calc R . .
H15C H 0.2032 -0.0126 0.1944 0.089 Uiso 1 1 calc R . .
C16 C -0.1849(4) -0.00589(15) 0.2676(2) 0.0469(6) Uani 1 1 d . . .
H16A H -0.2872 0.0191 0.2558 0.070 Uiso 1 1 calc R . .
H16B H -0.1314 -0.0047 0.3404 0.070 Uiso 1 1 calc R . .
H16C H -0.2081 -0.0520 0.2460 0.070 Uiso 1 1 calc R . .
O7 O 0.5917(4) 0.98762(15) 0.9098(2) 0.0747(7) Uani 1 1 d . . .
H7A H 0.656(6) 1.001(2) 0.973(4) 0.112 Uiso 1 1 d D . .
H7B H 0.534(6) 0.950(3) 0.912(4) 0.112 Uiso 1 1 d D . .
O8 O 0.4696(3) 0.10951(16) 0.8075(3) 0.0817(9) Uani 1 1 d . . .
H8A H 0.519(7) 0.074(3) 0.859(4) 0.123 Uiso 1 1 d D . .
H8B H 0.585(7) 0.125(3) 0.791(4) 0.123 Uiso 1 1 d D . .

loop_
_atom_site_aniso_label
_atom_site_aniso_U_11
_atom_site_aniso_U_22
_atom_site_aniso_U_33
_atom_site_aniso_U_23
_atom_site_aniso_U_13
_atom_site_aniso_U_12
Ru1 0.02403(11) 0.02573(13) 0.02175(12) -0.00046(6) 0.00528(8) -0.00099(5)
S1 0.0287(2) 0.0345(3) 0.0284(3) 0.0032(2) 0.0016(2) 0.0004(2)
S2 0.0333(3) 0.0264(3) 0.0329(3) -0.0007(2) 0.0084(2) -0.0027(2)
O1 0.0268(7) 0.0433(9) 0.0267(8) 0.0020(7) 0.0087(6) 0.0030(6)
O2 0.0479(10) 0.0791(14) 0.0304(9) 0.0094(10) 0.0167(8) 0.0167(10)
O3 0.0387(8) 0.0303(8) 0.0354(9) -0.0074(7) 0.0104(7) -0.0045(7)
O4 0.0763(14) 0.0409(11) 0.0756(15) -0.0211(10) 0.0352(12) -0.0275(10)
O5 0.0304(9) 0.0538(12) 0.0664(15) 0.0114(10) 0.0052(9) -0.0059(8)
O6 0.0598(11) 0.0428(10) 0.0366(10) -0.0090(8) 0.0074(9) -0.0135(9)
N1 0.0241(8) 0.0324(10) 0.0278(9) 0.0001(8) 0.0044(7) 0.0005(7)
N2 0.0311(8) 0.0290(10) 0.0279(9) 0.0007(7) 0.0083(7) -0.0014(7)
C1 0.0299(10) 0.0477(15) 0.0394(13) -0.0007(12) 0.0130(10) 0.0004(10)
C2 0.0243(10) 0.0596(18) 0.0563(17) 0.0014(14) 0.0070(11) 0.0013(10)
C3 0.0315(11) 0.0549(17) 0.0454(15) 0.0024(12) -0.0046(11) 0.0041(11)
C4 0.0390(12) 0.0461(14) 0.0326(12) 0.0029(11) 0.0022(10) 0.0028(10)
C5 0.0304(10) 0.0300(11) 0.0292(11) -0.0002(9) 0.0068(9) 0.0021(8)
C6 0.0320(10) 0.0340(12) 0.0281(11) 0.0012(9) 0.0106(9) 0.0048(9)
C7 0.0466(13) 0.0369(13) 0.0320(13) -0.0034(9) 0.0154(11) -0.0032(10)
C8 0.0544(15) 0.0586(17) 0.0296(13) -0.0025(12) 0.0181(12) -0.0038(13)
C9 0.0415(12) 0.0580(17) 0.0379(14) 0.0136(12) 0.0143(11) -0.0026(12)
C10 0.0346(11) 0.0377(13) 0.0448(14) 0.0096(11) 0.0101(10) -0.0036(10)
C11 0.0301(10) 0.0298(11) 0.0331(12) 0.0027(9) 0.0055(9) -0.0019(8)
C12 0.0369(11) 0.0323(12) 0.0433(14) -0.0052(10) 0.0101(10) -0.0035(9)
C13 0.0477(16) 0.136(4) 0.0331(15) 0.0247(19) 0.0031(13) 0.008(2)
C14 0.0553(17) 0.0500(18) 0.090(3) -0.0169(18) -0.0162(18) 0.0204(15)
C15 0.0493(15) 0.0351(15) 0.091(3) -0.0047(15) 0.0102(16) 0.0091(12)
C16 0.0537(15) 0.0397(14) 0.0504(16) 0.0054(12) 0.0182(13) -0.0147(12)
O7 0.0728(16) 0.0705(17) 0.0723(18) 0.0120(14) -0.0001(14) -0.0106(13)
O8 0.0620(15) 0.0725(18) 0.101(2) 0.0233(17) -0.0006(15) -0.0194(13)

loop_
_atom_type_symbol
_atom_type_description
_atom_type_scat_dispersion_real
_atom_type_scat_dispersion_imag
_atom_type_scat_source
C C 0.0033 0.0016 'International Tables Vol C Tables 4.2.6.8 and 6.1.1.4'
H H 0.0000 0.0000 'International Tables Vol C Tables 4.2.6.8 and 6.1.1.4'
N N 0.0061 0.0033 'International Tables Vol C Tables 4.2.6.8 and 6.1.1.4'
O O 0.0106 0.0060 'International Tables Vol C Tables 4.2.6.8 and 6.1.1.4'
S S 0.1246 0.1234 'International Tables Vol C Tables 4.2.6.8 and 6.1.1.4'
Ru Ru -1.2594 0.8363 'International Tables Vol C Tables 4.2.6.8 and 6.1.1.4'

loop_
_geom_angle_atom_site_label_1
_geom_angle_atom_site_label_2
_geom_angle_atom_site_label_3
_geom_angle
_geom_angle_site_symmetry_1
_geom_angle_site_symmetry_3
_geom_angle_publ_flag
N2 Ru1 O1 167.90(7) . . ?
N2 Ru1 O3 79.54(7) . . ?
O1 Ru1 O3 89.05(7) . . ?
N2 Ru1 N1 95.16(7) . . ?
O1 Ru1 N1 79.25(7) . . ?
O3 Ru1 N1 82.59(7) . . ?
N2 Ru1 S2 99.63(6) . . ?
O1 Ru1 S2 91.60(5) . . ?
O3 Ru1 S2 177.53(5) . . ?
N1 Ru1 S2 95.19(6) . . ?
N2 Ru1 S1 92.68(5) . . ?
O1 Ru1 S1 91.78(5) . . ?
O3 Ru1 S1 92.32(5) . . ?
N1 Ru1 S1 169.71(5) . . ?
S2 Ru1 S1 90.04(2) . . ?
O5 S1 C13 106.60(16) . . ?
O5 S1 C14 105.67(17) . . ?
C13 S1 C14 100.2(2) . . ?
O5 S1 Ru1 118.06(9) . . ?
C13 S1 Ru1 114.53(11) . . ?
C14 S1 Ru1 109.94(11) . . ?
O6 S2 C16 106.91(13) . . ?
O6 S2 C15 106.46(16) . . ?
C16 S2 C15 99.11(16) . . ?
O6 S2 Ru1 117.70(8) . . ?
C16 S2 Ru1 111.75(10) . . ?
C15 S2 Ru1 113.10(11) . . ?
C6 O1 Ru1 116.33(13) . . ?
C12 O3 Ru1 114.91(15) . . ?
C5 N1 C1 119.0(2) . . ?
C5 N1 Ru1 112.49(14) . . ?
C1 N1 Ru1 128.05(17) . . ?
C7 N2 C11 118.3(2) . . ?
C7 N2 Ru1 128.86(16) . . ?
C11 N2 Ru1 112.85(15) . . ?
N1 C1 C2 121.7(2) . . ?
C3 C2 C1 119.7(2) . . ?
C2 C3 C4 118.8(2) . . ?
C5 C4 C3 119.0(2) . . ?
N1 C5 C4 121.9(2) . . ?
N1 C5 C6 116.32(19) . . ?
C4 C5 C6 121.8(2) . . ?
O2 C6 O1 125.1(2) . . ?
O2 C6 C5 119.7(2) . . ?
O1 C6 C5 115.17(19) . . ?
N2 C7 C8 121.8(2) . . ?
C9 C8 C7 119.7(3) . . ?
C8 C9 C10 118.7(2) . . ?
C9 C10 C11 119.3(2) . . ?
N2 C11 C10 122.1(2) . . ?
N2 C11 C12 116.2(2) . . ?
C10 C11 C12 121.6(2) . . ?
O4 C12 O3 124.9(2) . . ?
O4 C12 C11 119.2(2) . . ?
O3 C12 C11 115.8(2) . . ?

loop_
_geom_bond_atom_site_label_1
_geom_bond_atom_site_label_2
_geom_bond_distance
_geom_bond_site_symmetry_2
_geom_bond_publ_flag
Ru1 N2 2.0689(18) . ?
Ru1 O1 2.0733(16) . ?
Ru1 O3 2.0899(16) . ?
Ru1 N1 2.0962(18) . ?
Ru1 S2 2.2243(6) . ?
Ru1 S1 2.2541(6) . ?
S1 O5 1.4790(19) . ?
S1 C13 1.771(3) . ?
S1 C14 1.774(3) . ?
S2 O6 1.4807(19) . ?
S2 C16 1.775(3) . ?
S2 C15 1.775(3) . ?
O1 C6 1.283(3) . ?
O2 C6 1.218(3) . ?
O3 C12 1.280(3) . ?
O4 C12 1.223(3) . ?
N1 C5 1.344(3) . ?
N1 C1 1.347(3) . ?
N2 C7 1.342(3) . ?
N2 C11 1.353(3) . ?
C1 C2 1.379(4) . ?
C2 C3 1.373(4) . ?
C3 C4 1.390(4) . ?
C4 C5 1.383(3) . ?
C5 C6 1.517(3) . ?
C7 C8 1.387(4) . ?
C8 C9 1.373(4) . ?
C9 C10 1.377(4) . ?
C10 C11 1.381(3) . ?
C11 C12 1.503(3) . ?
